data_7200721
loop_
_publ_author_name
'Verdan, Simon'
'Melich, Xavier'
'Bernardinelli, G\'erald'
'Williams, Alan F.'

_publ_section_title
;
 Molecular bricklaying II. : Anion and chain length effects in
 bisbenzimidazolonium salts
;
_journal_issue 7
_journal_name_full CrystEngComm
_journal_page_first 1416
_journal_paper_doi 10.1039/b820737b
_journal_volume 11
_journal_year 2009
_chemical_formula_moiety 'C18 H20 N4, C2 H6 O, C2 H5 O, Cl4 Co'
_chemical_formula_sum 'C22 H32 Cl4 Co N4 O2'
_chemical_formula_weight 585.3
_space_group_IT_number 14
_symmetry_cell_setting monoclinic
_symmetry_space_group_name_Hall '-P 2ybc'
_symmetry_space_group_name_H-M 'P 1 21/c 1'
_cell_angle_alpha 90.00000
_cell_angle_beta 96.482(5)
_cell_angle_gamma 90.00000
_cell_formula_units_Z 4
_cell_length_a 11.1842(5)
_cell_length_b 14.3697(9)
_cell_length_c 17.6521(8)
_cell_measurement_reflns_used 8000
_cell_measurement_temperature 200
_cell_measurement_theta_max 28.
_cell_measurement_theta_min 3.5
_cell_volume 2818.8(3)
_computing_cell_refinement 'CELL (Stoe & Cie, 1999)'
_computing_data_collection 'EXPOSE (Stoe & Cie, 1999)'
_computing_data_reduction 'XRED (Stoe & Cie, 1999)'
_computing_molecular_graphics xtal_gx3
_computing_publication_material xtal_CIFIO
_computing_structure_refinement xtal_CRYLSQ
_computing_structure_solution Multan_87
_diffrn_detector_area_resol_mean 6
_diffrn_measured_fraction_theta_full 1.0
_diffrn_measured_fraction_theta_max 1.0
_diffrn_measurement_device_type 'Stoe Ipds'
_diffrn_measurement_method \f
_diffrn_radiation_type MoK\a
_diffrn_radiation_wavelength .71073
_diffrn_reflns_av_R_equivalents .071
_diffrn_reflns_limit_h_max 14
_diffrn_reflns_limit_h_min -14
_diffrn_reflns_limit_k_max 18
_diffrn_reflns_limit_k_min -18
_diffrn_reflns_limit_l_max 23
_diffrn_reflns_limit_l_min -23
_diffrn_reflns_number 30333
_diffrn_reflns_theta_full 28.
_diffrn_reflns_theta_max 28.
_diffrn_standards_decay_% 0
_exptl_absorpt_coefficient_mu 1.013
_exptl_absorpt_correction_T_max .8707
_exptl_absorpt_correction_T_min .7711
_exptl_absorpt_correction_type numerical
_exptl_absorpt_process_details 'XRED; Stoe & Cie, 1999'
_exptl_crystal_colour blue
_exptl_crystal_density_diffrn 1.379
_exptl_crystal_density_meas ?
_exptl_crystal_description prism
_exptl_crystal_F_000 1212
_exptl_crystal_size_max .28
_exptl_crystal_size_mid .25
_exptl_crystal_size_min .14
_refine_diff_density_max .536
_refine_diff_density_min -.54
_refine_ls_abs_structure_details none
_refine_ls_extinction_method none
_refine_ls_goodness_of_fit_ref 1.22(2)
_refine_ls_hydrogen_treatment mixed
_refine_ls_number_parameters 387
_refine_ls_number_reflns 3454
_refine_ls_R_factor_gt .032
_refine_ls_shift/su_max .008
_refine_ls_structure_factor_coef F
_refine_ls_weighting_details \w=1/[\s^2^(Fo)+0.0002(Fo^2^)]
_refine_ls_weighting_scheme calc
_refine_ls_wR_factor_ref .033
_reflns_number_gt 3243
_reflns_number_total 6775
_reflns_threshold_expression 'refl observed if Fo > 3.99 \s(Fo)'
_cod_data_source_file b820737b.txt
_cod_data_source_block LUDO
_cod_depositor_comments
;
The following automatic conversions were performed:

'_exptl_crystal_density_meas' value 'not_measured' was changed to '?'
- the value is perceived as not measured.

Automatic conversion script
Id: cif_fix_values 3008 2015-01-20 13:52:24Z robertas 
;
_cod_original_sg_symbol_H-M 'P 21/c'
_cod_database_code 7200721

loop_
_symmetry_equiv_pos_as_xyz
+x,+y,+z
-x,1/2+y,1/2-z
-x,-y,-z
+x,1/2-y,1/2+z

loop_
_atom_site_label
_atom_site_fract_x
_atom_site_fract_y
_atom_site_fract_z
_atom_site_U_iso_or_equiv
_atom_site_occupancy
_atom_site_adp_type
Co1 .18410(5) .53579(4) .74484(3) .0420(3) 1.00000 Uani
Cl2 .28003(9) .67237(6) .72198(5) .0522(5) 1.00000 Uani
Cl3 .09654(8) .53917(7) .85519(5) .0479(5) 1.00000 Uani
Cl4 .32680(9) .42116(7) .76468(5) .0519(5) 1.00000 Uani
Cl5 .04669(10) .50254(8) .64375(5) .0662(6) 1.00000 Uani
N1 .3672(3) .64867(18) .55980(16) .0395(15) 1.00000 Uani
N2 .3500(3) .61895(19) .43941(15) .0401(16) 1.00000 Uani
N3 -.2733(3) .88049(18) .55120(15) .0375(14) 1.00000 Uani
N4 -.2720(3) .83389(18) .43495(15) .0386(15) 1.00000 Uani
C1 .2888(3) .6377(2) .49772(17) .0362(17) 1.00000 Uani
C2 .4834(3) .6343(3) .54143(18) .0400(18) 1.00000 Uani
C3 .5954(4) .6356(3) .5850(3) .052(3) 1.00000 Uani
C4 .6925(4) .6161(3) .5461(3) .058(3) 1.00000 Uani
C5 .6817(4) .5969(3) .4688(3) .057(3) 1.00000 Uani
C6 .5717(4) .5963(3) .4258(3) .051(3) 1.00000 Uani
C7 .4714(3) .6150(2) .46388(18) .0393(18) 1.00000 Uani
C8 .1561(3) .6460(3) .4944(3) .0417(19) 1.00000 Uani
C9 .1127(3) .7452(3) .5062(2) .0388(17) 1.00000 Uani
C10 -.0237(3) .7493(3) .5015(2) .0389(17) 1.00000 Uani
C11 -.0692(4) .8487(3) .5095(3) .044(2) 1.00000 Uani
C12 -.2028(3) .8551(2) .49914(17) .0364(17) 1.00000 Uani
C13 -.3932(3) .87611(19) .52065(16) .0325(16) 1.00000 Uani
C14 -.5011(3) .8959(3) .55042(19) .0404(18) 1.00000 Uani
C15 -.6048(4) .8855(3) .5014(2) .0434(19) 1.00000 Uani
C16 -.6034(4) .8570(3) .4257(2) .0441(19) 1.00000 Uani
C17 -.4980(4) .8369(3) .39658(19) .0432(19) 1.00000 Uani
C18 -.3925(3) .84662(19) .44560(17) .0351(17) 1.00000 Uani
O1a .2084(4) .9443(4) .8089(3) .085(3) .70000 Uani
C1a .2139(7) .9361(5) .7370(5) .126(6) 1.00000 Uani
C2a .3156(10) .9765(9) .7149(6) .143(9) .70000 Uani
O1a' .2590(10) .8668(8) .7985(6) .077(3) .30000 Uiso
C2a' .2443(16) .9415(11) .6699(9) .079(5) .30000 Uiso
O1b -.2035(3) .7393(3) .80628(17) .080(2) 1.00000 Uani
C1b -.0762(9) .7449(7) .7898(5) .055(5) .50000 Uani
C2b -.0702(13) .7416(11) .7067(6) .079(8) .50000 Uani
C1b' -.1340(9) .7073(6) .7480(7) .064(6) .50000 Uani
C2b' -.0315(12) .7661(9) .7447(9) .075(8) .50000 Uani
H01 .344(4) .654(3) .6020(19) .05000 1.00000 Uiso
H02 .319(4) .609(3) .400(2) .05000 1.00000 Uiso
H03 -.249(4) .899(3) .5964(19) .05000 1.00000 Uiso
H04 -.245(4) .814(3) .3949(19) .05000 1.00000 Uiso
H3 .600(4) .653(3) .6381(19) .05000 1.00000 Uiso
H4 .762(4) .616(3) .5721(19) .05000 1.00000 Uiso
H5 .755(4) .584(3) .4428(18) .05000 1.00000 Uiso
H6 .568(3) .583(3) .374(2) .05000 1.00000 Uiso
H81 .120(4) .624(3) .4477(19) .05000 1.00000 Uiso
H82 .135(3) .607(3) .5357(19) .05000 1.00000 Uiso
H91 .142(3) .766(3) .553(2) .05000 1.00000 Uiso
H92 .137(3) .787(3) .4677(19) .05000 1.00000 Uiso
H101 -.056(3) .724(3) .4511(19) .05000 1.00000 Uiso
H102 -.054(3) .708(3) .5420(18) .05000 1.00000 Uiso
H111 -.047(4) .870(3) .555(2) .05000 1.00000 Uiso
H112 -.046(4) .883(3) .4695(19) .05000 1.00000 Uiso
H14 -.499(3) .916(3) .6032(19) .05000 1.00000 Uiso
H15 -.679(4) .898(3) .5187(18) .05000 1.00000 Uiso
H16 -.677(4) .852(3) .3944(18) .05000 1.00000 Uiso
H17 -.494(3) .819(3) .3467(19) .05000 1.00000 Uiso
H11a .21227 .87028 .72210 .10000 .70000 Uiso
H12a .13990 .96854 .70696 .10000 .70000 Uiso
H21a .33401 1.02650 .74461 .10000 .70000 Uiso
H22a .37448 .93457 .72100 .10000 .70000 Uiso
H23a .29936 .99632 .66146 .10000 .70000 Uiso
H11a' .12206 .92693 .72692 .10000 .30000 Uiso
H12a' .22780 1.00019 .75796 .10000 .30000 Uiso
H21a' .33969 .95186 .67911 .10000 .30000 Uiso
H22a' .24506 .87112 .65116 .10000 .30000 Uiso
H23a' .20997 .97690 .63875 .10000 .30000 Uiso
H01b -.239(4) .785(3) .794(2) .10000 1.00000 Uiso
H11b -.04138 .80295 .80984 .10000 .50000 Uiso
H12b -.03273 .69166 .81466 .10000 .50000 Uiso
H21b -.07767 .67596 .68938 .10000 .50000 Uiso
H22b -.13560 .77758 .67971 .10000 .50000 Uiso
H23b .00440 .76535 .69570 .10000 .50000 Uiso
H11b' -.10734 .64411 .76023 .10000 .50000 Uiso
H12b' -.18338 .70778 .69842 .10000 .50000 Uiso
H21b' -.05641 .83026 .72842 .10000 .50000 Uiso
H22b' .01424 .76969 .79468 .10000 .50000 Uiso
H23b' .02160 .74011 .70830 .10000 .50000 Uiso

loop_
_atom_site_aniso_label
_atom_site_aniso_U_11
_atom_site_aniso_U_22
_atom_site_aniso_U_33
_atom_site_aniso_U_12
_atom_site_aniso_U_13
_atom_site_aniso_U_23
Co1 .0438(3) .0475(3) .0346(3) -.0071(3) .00432(18) .0006(2)
Cl2 .0656(7) .0501(5) .0421(5) -.0150(5) .0112(4) -.0016(4)
Cl3 .0458(6) .0582(5) .0411(4) .0015(5) .0117(4) .0060(4)
Cl4 .0525(6) .0563(5) .0471(5) .0033(5) .0064(4) -.0059(4)
Cl5 .0670(7) .0840(7) .0441(5) -.0265(6) -.0080(5) .0031(5)
N1 .0372(18) .0401(15) .0429(15) .0013(12) .0117(13) -.0030(12)
N2 .0395(19) .0405(16) .0412(15) .0030(13) .0088(14) .0013(12)
N3 .0309(17) .0432(16) .0382(13) .0012(12) .0025(12) -.0053(12)
N4 .0349(17) .0424(16) .0397(14) .0026(12) .0099(12) -.0043(12)
C1 .036(2) .0281(16) .0456(18) .0025(13) .0110(15) .0023(13)
C2 .034(3) .0309(17) .0564(19) .0033(14) .0112(16) .0048(14)
C3 .041(3) .044(2) .069(3) -.0022(16) .0017(19) -.0026(17)
C4 .029(3) .042(3) .100(4) .0005(17) .003(3) .009(3)
C5 .042(3) .037(3) .097(4) .0045(17) .029(3) .0099(19)
C6 .052(3) .041(2) .064(3) .0065(17) .029(2) .0059(17)
C7 .039(3) .0299(17) .0512(19) .0048(14) .0153(16) .0072(13)
C8 .032(3) .0411(19) .0526(19) .0008(15) .0077(16) .0008(15)
C9 .0294(19) .0419(19) .0456(17) -.0001(15) .0064(15) -.0012(15)
C10 .0254(19) .0413(18) .0505(18) .0004(15) .0064(14) -.0008(15)
C11 .030(2) .045(3) .058(3) -.0029(15) .0089(16) -.0066(17)
C12 .0302(19) .0332(17) .0463(17) .0008(14) .0061(14) -.0018(13)
C13 .0275(18) .0310(16) .0390(16) .0007(13) .0037(13) .0021(12)
C14 .034(2) .0416(19) .0466(18) .0032(14) .0084(15) .0003(14)
C15 .029(2) .0420(19) .060(3) .0027(15) .0096(17) .0059(15)
C16 .034(3) .0419(19) .054(2) -.0031(16) -.0057(16) .0074(15)
C17 .047(3) .0397(19) .0419(17) -.0000(16) -.0010(16) .0007(14)
C18 .0312(19) .0296(16) .0447(17) .0015(13) .0051(14) .0037(13)
O1a .080(4) .139(5) .037(2) .012(3) .0101(19) .011(3)
C1a .118(6) .112(5) .144(7) .020(4) -.005(5) .013(5)
C2a .119(8) .197(11) .124(8) -.023(8) .058(7) -.035(7)
O1b .088(3) .076(3) .086(2) .0293(17) .0445(18) .0436(16)
C1b .060(6) .057(6) .049(5) .008(5) .008(5) .011(5)
C2b .073(9) .125(11) .043(6) .026(7) .027(6) .003(6)
C1b' .063(7) .057(6) .075(6) -.004(5) .017(6) -.001(5)
C2b' .076(9) .081(8) .073(8) .015(6) .025(8) .016(7)

loop_
_atom_type_symbol
_atom_type_scat_source
_atom_type_scat_dispersion_real
_atom_type_scat_dispersion_imag
C Int._Tables_Vol_IV_Tables_2.2B_and_2.3.1 .002 .002
H Int._Tables_Vol_IV_Tables_2.2B_and_2.3.1 0 0
N Int._Tables_Vol_IV_Tables_2.2B_and_2.3.1 .004 .003
O Int._Tables_Vol_IV_Tables_2.2B_and_2.3.1 .008 .006
Cl Int._Tables_Vol_IV_Tables_2.2B_and_2.3.1 .132 .159
Co Int._Tables_Vol_IV_Tables_2.2B_and_2.3.1 .299 .973

loop_
_geom_angle_atom_site_label_1
_geom_angle_atom_site_label_2
_geom_angle_atom_site_label_3
_geom_angle_site_symmetry_1
_geom_angle_site_symmetry_2
_geom_angle_site_symmetry_3
_geom_angle
Cl2 Co1 Cl3 . . . 112.77(4)
Cl2 Co1 Cl4 . . . 108.07(4)
Cl2 Co1 Cl5 . . . 109.28(4)
Cl3 Co1 Cl4 . . . 104.11(4)
Cl3 Co1 Cl5 . . . 111.01(4)
Cl4 Co1 Cl5 . . . 111.51(4)
C1 N1 C2 . . . 109.6(3)
C1 N1 H01 . . . 121(3)
C2 N1 H01 . . . 129(3)
C1 N2 C7 . . . 110.0(3)
C1 N2 H02 . . . 122(3)
C7 N2 H02 . . . 128(3)
C12 N3 C13 . . . 110.0(3)
C12 N3 H03 . . . 126(3)
C13 N3 H03 . . . 124(3)
C12 N4 C18 . . . 109.4(3)
C12 N4 H04 . . . 124(3)
C18 N4 H04 . . . 127(3)
N1 C1 N2 . . . 108.3(3)
N1 C1 C8 . . . 125.8(3)
N2 C1 C8 . . . 126.0(3)
N1 C2 C3 . . . 132.4(4)
N1 C2 C7 . . . 105.7(3)
C3 C2 C7 . . . 121.8(4)
C2 C3 C4 . . . 115.6(4)
C2 C3 H3 . . . 119(3)
C4 C3 H3 . . . 125(3)
C3 C4 C5 . . . 123.1(4)
C3 C4 H4 . . . 117(3)
C5 C4 H4 . . . 120(3)
C4 C5 C6 . . . 121.3(4)
C4 C5 H5 . . . 120.5(19)
C6 C5 H5 . . . 118.2(19)
C5 C6 C7 . . . 116.9(4)
C5 C6 H6 . . . 119(3)
C7 C6 H6 . . . 125(3)
N2 C7 C2 . . . 106.4(3)
N2 C7 C6 . . . 132.3(3)
C2 C7 C6 . . . 121.3(3)
C1 C8 C9 . . . 113.7(3)
C1 C8 H81 . . . 110(3)
C1 C8 H82 . . . 105(2)
C9 C8 H81 . . . 109(3)
C9 C8 H82 . . . 109(2)
H81 C8 H82 . . . 111(3)
C8 C9 C10 . . . 111.2(3)
C8 C9 H91 . . . 110(3)
C8 C9 H92 . . . 111(2)
C10 C9 H91 . . . 107(3)
C10 C9 H92 . . . 107(2)
H91 C9 H92 . . . 109(3)
C9 C10 C11 . . . 112.0(3)
C9 C10 H101 . . . 107(2)
C9 C10 H102 . . . 110.5(19)
C11 C10 H101 . . . 109.6(19)
C11 C10 H102 . . . 109.9(19)
H101 C10 H102 . . . 108(3)
C10 C11 C12 . . . 112.8(3)
C10 C11 H111 . . . 111(3)
C10 C11 H112 . . . 108(3)
C12 C11 H111 . . . 106(3)
C12 C11 H112 . . . 103(3)
H111 C11 H112 . . . 116(4)
N3 C12 N4 . . . 108.5(3)
N3 C12 C11 . . . 126.7(3)
N4 C12 C11 . . . 124.7(3)
N3 C13 C14 . . . 132.9(3)
N3 C13 C18 . . . 106.0(3)
C14 C13 C18 . . . 121.1(3)
C13 C14 C15 . . . 116.3(3)
C13 C14 H14 . . . 120(2)
C15 C14 H14 . . . 124(2)
C14 C15 C16 . . . 122.3(4)
C14 C15 H15 . . . 119.3(19)
C16 C15 H15 . . . 118.5(19)
C15 C16 C17 . . . 121.5(4)
C15 C16 H16 . . . 119(3)
C17 C16 H16 . . . 120(3)
C16 C17 C18 . . . 116.8(3)
C16 C17 H17 . . . 124(3)
C18 C17 H17 . . . 119(3)
N4 C18 C13 . . . 106.1(3)
N4 C18 C17 . . . 132.0(3)
C13 C18 C17 . . . 121.9(3)
O1a C1a C2a . . . 112.0(7)
O1b C1b C2b . . . 110.2(8)
O1a' C1a C2a' . . . 127.2(10)
C1b' O1b H01b . . . 111(3)
O1b C1b' C2b' . . . 110.0(9)

loop_
_geom_bond_atom_site_label_1
_geom_bond_atom_site_label_2
_geom_bond_site_symmetry_1
_geom_bond_site_symmetry_2
_geom_bond_distance
Co1 Cl2 . . 2.2942(10)
Co1 Cl3 . . 2.2774(9)
Co1 Cl4 . . 2.2928(10)
Co1 Cl5 . . 2.2705(11)
N1 C1 . . 1.333(4)
N1 C2 . . 1.390(5)
N1 H01 . . .82(4)
N2 C1 . . 1.326(5)
N2 C7 . . 1.379(5)
N2 H02 . . .75(4)
N3 C12 . . 1.328(5)
N3 C13 . . 1.389(4)
N3 H03 . . .85(4)
N4 C12 . . 1.333(4)
N4 C18 . . 1.394(5)
N4 H04 . . .85(4)
C1 C8 . . 1.484(5)
C2 C3 . . 1.395(5)
C2 C7 . . 1.388(5)
C3 C4 . . 1.377(6)
C3 H3 . . .96(4)
C4 C5 . . 1.384(7)
C4 H4 . . .85(4)
C5 C6 . . 1.371(6)
C5 H5 . . 1.00(4)
C6 C7 . . 1.396(6)
C6 H6 . . .94(4)
C8 C9 . . 1.527(5)
C8 H81 . . .93(4)
C8 H82 . . .97(4)
C9 C10 . . 1.519(5)
C9 H91 . . .91(4)
C9 H92 . . .97(4)
C10 C11 . . 1.529(5)
C10 H101 . . .99(4)
C10 H102 . . 1.02(4)
C11 C12 . . 1.488(5)
C11 H111 . . .87(4)
C11 H112 . . .92(4)
C13 C14 . . 1.399(5)
C13 C18 . . 1.392(4)
C14 C15 . . 1.374(5)
C14 H14 . . .97(4)
C15 C16 . . 1.400(5)
C15 H15 . . .93(4)
C16 C17 . . 1.369(6)
C16 H16 . . .94(4)
C17 C18 . . 1.389(5)
C17 H17 . . .92(4)
O1a C1a . . 1.284(9)
C1a C2a . . 1.373(14)
O1b C1b . . 1.487(11)
O1b H01b . . .79(4)
C1b C2b . . 1.478(13)
O1a' C1a . . 1.517(12)
C1a C2a' . . 1.271(18)
O1b C1b' . . 1.433(12)
C1b' C2b' . . 1.431(16)
O1a Cl5 1_555 2_556 3.174(5)

loop_
_geom_hbond_atom_site_label_D
_geom_hbond_atom_site_label_H
_geom_hbond_atom_site_label_A
_geom_hbond_site_symmetry_D
_geom_hbond_site_symmetry_H
_geom_hbond_site_symmetry_A
_geom_hbond_distance_DH
_geom_hbond_distance_HA
_geom_hbond_distance_DA
_geom_hbond_angle_DHA
N1 H01 Cl2 . . . 0.82(4) 2.33(4) 3.145(3) 178(4)
N2 H02 O1a 1_555 1_555 4_564 0.75(4) 2.06(4) 2.795(5) 164(4)
N3 H03 Cl3 1_555 1_555 2_556 0.85(4) 2.72(4) 3.332(3) 130(3)
N3 H03 Cl4 1_555 1_555 2_556 0.85(4) 2.71(4) 3.421(3) 142(4)
N4 H04 O1b 1_555 1_555 4_564 0.85(4) 1.85(4) 2.692(5) 172(4)
O1b H01b Cl4 1_555 1_555 2_556 0.79(4) 2.37(4) 3.148(4) 169(4)

loop_
_geom_torsion_atom_site_label_1
_geom_torsion_atom_site_label_2
_geom_torsion_atom_site_label_3
_geom_torsion_atom_site_label_4
_geom_torsion_site_symmetry_1
_geom_torsion_site_symmetry_2
_geom_torsion_site_symmetry_3
_geom_torsion_site_symmetry_4
_geom_torsion
C2 N1 C1 N2 . . . . -1.5(4)
C2 N1 C1 C8 . . . . 179.1(3)
H01 N1 C1 N2 . . . . -172(3)
H01 N1 C1 C8 . . . . 9(3)
C1 N1 C2 C3 . . . . -178.5(4)
C1 N1 C2 C7 . . . . .7(4)
H01 N1 C2 C3 . . . . -9(3)
H01 N1 C2 C7 . . . . 170(3)
C7 N2 C1 N1 . . . . 1.7(4)
C7 N2 C1 C8 . . . . -178.9(3)
H02 N2 C1 N1 . . . . 178(4)
H02 N2 C1 C8 . . . . -3(4)
C1 N2 C7 C2 . . . . -1.2(4)
C1 N2 C7 C6 . . . . 178.8(4)
H02 N2 C7 C2 . . . . -177(4)
H02 N2 C7 C6 . . . . 3(4)
C13 N3 C12 N4 . . . . -.0(4)
C13 N3 C12 C11 . . . . -178.8(3)
H03 N3 C12 N4 . . . . -178(3)
H03 N3 C12 C11 . . . . 3(3)
C12 N3 C13 C14 . . . . -179.3(4)
C12 N3 C13 C18 . . . . -.3(4)
H03 N3 C13 C14 . . . . -1(3)
H03 N3 C13 C18 . . . . 178(3)
C18 N4 C12 N3 . . . . .4(4)
C18 N4 C12 C11 . . . . 179.2(3)
H04 N4 C12 N3 . . . . -178(3)
H04 N4 C12 C11 . . . . 0(3)
C12 N4 C18 C13 . . . . -.6(4)
C12 N4 C18 C17 . . . . 177.9(4)
H04 N4 C18 C13 . . . . 178(3)
H04 N4 C18 C17 . . . . -4(3)
N1 C1 C8 C9 . . . . 68.9(5)
N1 C1 C8 H81 . . . . -169(3)
N1 C1 C8 H82 . . . . -50(2)
N2 C1 C8 C9 . . . . -110.4(4)
N2 C1 C8 H81 . . . . 12(3)
N2 C1 C8 H82 . . . . 131(2)
N1 C2 C3 C4 . . . . 178.9(4)
N1 C2 C3 H3 . . . . -4(3)
C7 C2 C3 C4 . . . . -.2(5)
C7 C2 C3 H3 . . . . 177(3)
N1 C2 C7 N2 . . . . .3(4)
N1 C2 C7 C6 . . . . -179.7(3)
C3 C2 C7 N2 . . . . 179.6(3)
C3 C2 C7 C6 . . . . -.4(5)
C2 C3 C4 C5 . . . . .4(6)
C2 C3 C4 H4 . . . . -179(3)
H3 C3 C4 C5 . . . . -176(3)
H3 C3 C4 H4 . . . . 4(4)
C3 C4 C5 C6 . . . . .1(6)
C3 C4 C5 H5 . . . . 179(3)
H4 C4 C5 C6 . . . . 180(3)
H4 C4 C5 H5 . . . . -1(4)
C4 C5 C6 C7 . . . . -.7(5)
C4 C5 C6 H6 . . . . -180(3)
H5 C5 C6 C7 . . . . 180(3)
H5 C5 C6 H6 . . . . 1(4)
C5 C6 C7 N2 . . . . -179.2(4)
C5 C6 C7 C2 . . . . .8(5)
H6 C6 C7 N2 . . . . 0(3)
H6 C6 C7 C2 . . . . 180(3)
C1 C8 C9 C10 . . . . 179.4(3)
C1 C8 C9 H91 . . . . -62(3)
C1 C8 C9 H92 . . . . 60(2)
H81 C8 C9 C10 . . . . 57(3)
H81 C8 C9 H91 . . . . 176(4)
H81 C8 C9 H92 . . . . -62(4)
H82 C8 C9 C10 . . . . -64(2)
H82 C8 C9 H91 . . . . 55(4)
H82 C8 C9 H92 . . . . 177(3)
C8 C9 C10 C11 . . . . -177.4(3)
C8 C9 C10 H101 . . . . -57(2)
C8 C9 C10 H102 . . . . 60(2)
H91 C9 C10 C11 . . . . 62(3)
H91 C9 C10 H101 . . . . -178(3)
H91 C9 C10 H102 . . . . -61(3)
H92 C9 C10 C11 . . . . -55(3)
H92 C9 C10 H101 . . . . 65(3)
H92 C9 C10 H102 . . . . -178(3)
C9 C10 C11 C12 . . . . 175.6(3)
C9 C10 C11 H111 . . . . -66(3)
C9 C10 C11 H112 . . . . 62(3)
H101 C10 C11 C12 . . . . 57(3)
H101 C10 C11 H111 . . . . 175(4)
H101 C10 C11 H112 . . . . -57(3)
H102 C10 C11 C12 . . . . -61.2(19)
H102 C10 C11 H111 . . . . 57(4)
H102 C10 C11 H112 . . . . -175(3)
C10 C11 C12 N3 . . . . 115.7(4)
C10 C11 C12 N4 . . . . -62.9(5)
H111 C11 C12 N3 . . . . -6(3)
H111 C11 C12 N4 . . . . 176(3)
H112 C11 C12 N3 . . . . -128(3)
H112 C11 C12 N4 . . . . 54(3)
N3 C13 C14 C15 . . . . 178.3(4)
N3 C13 C14 H14 . . . . -1(3)
C18 C13 C14 C15 . . . . -.6(5)
C18 C13 C14 H14 . . . . 180(3)
N3 C13 C18 N4 . . . . .5(4)
N3 C13 C18 C17 . . . . -178.1(3)
C14 C13 C18 N4 . . . . 179.7(3)
C14 C13 C18 C17 . . . . 1.0(5)
C13 C14 C15 C16 . . . . -.2(5)
C13 C14 C15 H15 . . . . -180(3)
H14 C14 C15 C16 . . . . 179(3)
H14 C14 C15 H15 . . . . 0(4)
C14 C15 C16 C17 . . . . .7(6)
C14 C15 C16 H16 . . . . -179(3)
H15 C15 C16 C17 . . . . -180(3)
H15 C15 C16 H16 . . . . 0(3)
C15 C16 C17 C18 . . . . -.3(5)
C15 C16 C17 H17 . . . . -179(3)
H16 C16 C17 C18 . . . . 180(3)
H16 C16 C17 H17 . . . . 1(4)
C16 C17 C18 N4 . . . . -178.8(4)
C16 C17 C18 C13 . . . . -.5(5)
H17 C17 C18 N4 . . . . 0(3)
H17 C17 C18 C13 . . . . 178(3)
H01b O1b C1b C2b . . . . -70(3)
H01b O1b C1b' C2b' . . . . 73(3)
